data_4117029
loop_
_publ_author_name
'Achim Sokolowski'
'Jochen M\"uller'
'Thomas Weyherm\"uller'
'Robert Schnepf'
'Peter Hildebrandt'
'Knut Hildenbrand'
'Eberhard Bothe'
'Karl Wieghardt'

_publ_section_title
;
 Phenoxyl Radical Complexes of Zinc(II)
;
_journal_name_full 'Journal of the American Chemical Society'
_journal_page_first 8889
_journal_page_last 8900
_journal_paper_doi 10.1021/ja970417d
_journal_volume 119
_journal_year 1997
_chemical_formula_sum 'C35 H45 N3 O4 Zn'
_chemical_formula_weight 637.11
_chemical_name_systematic
; 
 ? 
;
_space_group_IT_number 14
_symmetry_cell_setting monoclinic
_symmetry_space_group_name_Hall '-P 2ybc'
_symmetry_space_group_name_H-M 'P 1 21/c 1'
_atom_sites_solution_hydrogens geom
_atom_sites_solution_primary direct
_atom_sites_solution_secondary difmap
_audit_creation_method SHELXL
_cell_angle_alpha 90.00
_cell_angle_beta 100.70(3)
_cell_angle_gamma 90.00
_cell_formula_units_Z 4
_cell_length_a 15.389(3)
_cell_length_b 11.236(2)
_cell_length_c 18.449(3)
_cell_measurement_reflns_used 3009
_cell_measurement_temperature 100(2)
_cell_volume 3134.6(10)
_computing_cell_refinement 'SAINT V4.05 Siemens'
_computing_data_collection SMART
_computing_data_reduction 'SAINT V4.05 Siemens'
_computing_structure_refinement 'SHELXL-93 (Sheldrick, 1993)'
_computing_structure_solution 'SHELXS-86 (Sheldrick, 1990)'
_diffrn_ambient_temperature 100(2)
_diffrn_measurement_device 'Siemens SMART CCD '
_diffrn_radiation_monochromator graphite
_diffrn_radiation_source 'fine-focus sealed tube'
_diffrn_radiation_type MoK\a
_diffrn_radiation_wavelength 0.71073
_diffrn_reflns_av_R_equivalents 0.0844
_diffrn_reflns_av_sigmaI/netI 0.1114
_diffrn_reflns_limit_h_max 13
_diffrn_reflns_limit_h_min -17
_diffrn_reflns_limit_k_max 12
_diffrn_reflns_limit_k_min -12
_diffrn_reflns_limit_l_max 20
_diffrn_reflns_limit_l_min -20
_diffrn_reflns_number 12243
_diffrn_reflns_theta_max 23.27
_diffrn_reflns_theta_min 2.13
_exptl_absorpt_coefficient_mu 0.827
_exptl_absorpt_correction_type none
_exptl_crystal_colour pale_yellow
_exptl_crystal_density_diffrn 1.350
_exptl_crystal_F_000 1352
_exptl_crystal_size_max 0.21
_exptl_crystal_size_mid 0.14
_exptl_crystal_size_min 0.07
_refine_diff_density_max 0.430
_refine_diff_density_min -0.358
_refine_diff_density_rms 0.081
_refine_ls_extinction_method none
_refine_ls_goodness_of_fit_all 0.989
_refine_ls_goodness_of_fit_obs 1.050
_refine_ls_matrix_type full
_refine_ls_number_parameters 394
_refine_ls_number_reflns 4497
_refine_ls_number_restraints 0
_refine_ls_restrained_S_all 0.989
_refine_ls_restrained_S_obs 1.050
_refine_ls_R_factor_all 0.1047
_refine_ls_R_factor_obs 0.0490
_refine_ls_shift/esd_max -0.001
_refine_ls_shift/esd_mean 0.000
_refine_ls_structure_factor_coef Fsqd
_refine_ls_weighting_details 'w=1/[\s^2^(Fo^2^)+(0.0343P)^2^+0.0000P] where P=(Fo^2^+2Fc^2^)/3'
_refine_ls_weighting_scheme calc
_refine_ls_wR_factor_all 0.1013
_refine_ls_wR_factor_obs 0.0826
_reflns_number_observed 2804
_reflns_number_total 4497
_reflns_observed_criterion >2sigma(I)
_cod_data_source_file ja970417d_3.cif
_cod_data_source_block 2520
_cod_depositor_comments
;
The following automatic conversions were performed:

'_refine_ls_weighting_scheme' value 'calc
w=1/[\s^2^(Fo^2^)+(0.0343P)^2^+0.0000P] where P=(Fo^2^+2Fc^2^)/3' was
changed to 'calc'. New tag '_refine_ls_weighting_details' was
created. The value of the new tag was set to
'w=1/[\s^2^(Fo^2^)+(0.0343P)^2^+0.0000P] where P=(Fo^2^+2Fc^2^)/3'.

Automatic conversion script
Id: cif_fix_values 3143 2015-03-26 13:38:13Z robertas 
;
_cod_database_code 4117029

loop_
_symmetry_equiv_pos_as_xyz
'x, y, z'
'-x, y+1/2, -z+1/2'
'-x, -y, -z'
'x, -y-1/2, z-1/2'

loop_
_atom_site_aniso_label
_atom_site_aniso_U_11
_atom_site_aniso_U_22
_atom_site_aniso_U_33
_atom_site_aniso_U_23
_atom_site_aniso_U_13
_atom_site_aniso_U_12
Zn 0.0174(3) 0.0173(3) 0.0167(3) -0.0004(3) 0.0056(2) 0.0005(3)
N1 0.016(2) 0.016(2) 0.014(2) 0.002(2) 0.001(2) 0.001(2)
N2 0.017(2) 0.021(2) 0.021(2) -0.003(2) 0.004(2) 0.000(2)
N3 0.019(2) 0.014(2) 0.014(2) 0.000(2) 0.005(2) -0.001(2)
O1 0.017(2) 0.026(2) 0.015(2) 0.0016(15) 0.0043(15) 0.004(2)
O2 0.016(2) 0.035(2) 0.032(2) 0.000(2) 0.008(2) 0.006(2)
C1 0.023(3) 0.019(3) 0.012(3) -0.004(2) 0.003(2) -0.001(2)
C2 0.024(3) 0.025(3) 0.016(3) -0.005(2) 0.002(2) -0.003(2)
C3 0.028(3) 0.017(3) 0.022(3) 0.002(2) 0.005(2) 0.007(2)
C4 0.023(3) 0.018(3) 0.021(3) 0.000(2) 0.008(2) 0.001(3)
C5 0.021(3) 0.015(3) 0.023(3) 0.004(2) 0.006(2) -0.002(2)
C6 0.019(3) 0.019(3) 0.017(3) 0.001(2) 0.007(2) 0.000(2)
C7 0.012(3) 0.031(3) 0.030(3) 0.004(2) 0.004(2) -0.001(2)
C8 0.028(3) 0.022(3) 0.018(3) -0.003(2) 0.006(2) -0.004(2)
C9 0.019(3) 0.013(3) 0.015(3) 0.002(2) 0.008(2) 0.007(2)
C10 0.018(3) 0.014(3) 0.012(3) 0.002(2) 0.002(2) -0.001(2)
C11 0.018(3) 0.011(3) 0.025(3) 0.004(2) 0.010(2) 0.001(2)
C12 0.014(3) 0.017(3) 0.018(3) 0.002(2) 0.001(2) -0.001(2)
C13 0.014(3) 0.022(3) 0.019(3) 0.004(2) -0.002(2) -0.005(2)
C14 0.016(3) 0.019(3) 0.028(3) -0.001(2) 0.011(2) -0.001(2)
C15 0.023(3) 0.012(3) 0.024(3) -0.002(2) 0.008(2) -0.003(2)
C16 0.020(3) 0.020(3) 0.019(3) 0.003(2) 0.002(2) -0.002(2)
C17 0.047(4) 0.025(3) 0.016(3) -0.004(2) 0.004(3) -0.005(3)
C18 0.039(3) 0.032(3) 0.024(3) -0.002(3) 0.002(3) 0.003(3)
C19 0.031(3) 0.033(3) 0.020(3) 0.006(2) 0.008(3) 0.003(3)
C20 0.026(3) 0.024(3) 0.044(4) 0.004(3) 0.019(3) 0.008(3)
O3 0.020(2) 0.020(2) 0.017(2) 0.001(2) 0.008(2) 0.0010(15)
O4 0.021(2) 0.015(2) 0.019(2) -0.002(2) 0.004(2) 0.0006(15)
C21 0.006(2) 0.019(3) 0.016(3) -0.002(2) -0.001(2) 0.000(2)
C22 0.022(3) 0.014(3) 0.016(3) 0.000(2) 0.004(2) 0.006(2)
C23 0.025(3) 0.019(3) 0.021(3) 0.000(2) 0.004(2) 0.003(2)
C24 0.028(3) 0.033(3) 0.024(3) 0.003(3) 0.012(3) 0.003(3)
C25 0.055(4) 0.027(3) 0.022(3) -0.007(3) 0.013(3) 0.005(3)
C26 0.039(4) 0.030(4) 0.028(3) -0.005(3) 0.004(3) -0.008(3)
C27 0.026(3) 0.020(3) 0.028(3) -0.001(3) 0.013(3) -0.005(2)
C28 0.020(3) 0.020(3) 0.018(3) 0.001(2) 0.009(2) -0.003(2)
C29 0.008(3) 0.021(3) 0.017(3) 0.002(2) 0.000(2) -0.002(2)
C30 0.011(3) 0.017(3) 0.021(3) -0.002(2) 0.007(2) 0.001(2)
C31 0.025(3) 0.022(3) 0.022(3) 0.003(2) 0.005(2) 0.000(2)
C32 0.024(3) 0.026(3) 0.023(3) 0.009(3) 0.008(2) 0.004(3)
C33 0.024(3) 0.017(3) 0.040(4) 0.000(3) 0.012(3) 0.000(2)
C34 0.026(3) 0.026(3) 0.025(3) -0.008(3) 0.006(2) 0.000(3)
C35 0.017(3) 0.020(3) 0.020(3) 0.005(2) 0.002(2) 0.001(2)

loop_
_atom_site_label
_atom_site_type_symbol
_atom_site_fract_x
_atom_site_fract_y
_atom_site_fract_z
_atom_site_U_iso_or_equiv
_atom_site_thermal_displace_type
_atom_site_occupancy
_atom_site_calc_flag
_atom_site_refinement_flags
Zn Zn 0.25981(3) 0.12561(5) 0.98687(3) 0.0168(2) Uani 1 d .
N1 N 0.2075(2) 0.1744(3) 1.0843(2) 0.0153(9) Uani 1 d .
N2 N 0.3672(2) 0.0522(3) 1.0765(2) 0.0196(10) Uani 1 d .
N3 N 0.2019(2) -0.0487(3) 1.0068(2) 0.0153(9) Uani 1 d .
O1 O 0.1560(2) 0.1913(3) 0.9211(2) 0.0193(8) Uani 1 d .
O2 O -0.1491(2) 0.4046(3) 0.9773(2) 0.0272(9) Uani 1 d .
C1 C 0.2857(3) 0.1924(4) 1.1430(2) 0.0180(11) Uani 1 d .
H1A H 0.2661(3) 0.2053(4) 1.1905(2) 0.022 Uiso 1 calc R
H1B H 0.3176(3) 0.2647(4) 1.1319(2) 0.022 Uiso 1 calc R
C2 C 0.3485(3) 0.0861(4) 1.1502(2) 0.0218(12) Uani 1 d .
H2A H 0.4045(3) 0.1067(4) 1.1836(2) 0.026 Uiso 1 calc R
H2B H 0.3215(3) 0.0179(4) 1.1718(2) 0.026 Uiso 1 calc R
C3 C 0.3596(3) -0.0773(4) 1.0624(3) 0.0222(12) Uani 1 d .
H3A H 0.3996(3) -0.1202(4) 1.1021(3) 0.027 Uiso 1 calc R
H3B H 0.3784(3) -0.0954(4) 1.0151(3) 0.027 Uiso 1 calc R
C4 C 0.2652(3) -0.1210(4) 1.0590(2) 0.0203(11) Uani 1 d .
H4A H 0.2608(3) -0.2053(4) 1.0432(2) 0.024 Uiso 1 calc R
H4B H 0.2499(3) -0.1163(4) 1.1088(2) 0.024 Uiso 1 calc R
C5 C 0.1249(3) -0.0101(4) 1.0388(2) 0.0193(12) Uani 1 d .
H5A H 0.0974(3) -0.0810(4) 1.0570(2) 0.023 Uiso 1 calc R
H5B H 0.0805(3) 0.0266(4) 0.9994(2) 0.023 Uiso 1 calc R
C6 C 0.1483(3) 0.0783(4) 1.1017(2) 0.0178(12) Uani 1 d .
H6A H 0.0933(3) 0.1141(4) 1.1124(2) 0.021 Uiso 1 calc R
H6B H 0.1778(3) 0.0356(4) 1.1465(2) 0.021 Uiso 1 calc R
C7 C 0.4539(3) 0.0982(4) 1.0670(2) 0.0243(13) Uani 1 d .
H7A H 0.4578(7) 0.1832(6) 1.0790(13) 0.037 Uiso 1 calc R
H7B H 0.4608(7) 0.0867(20) 1.0157(4) 0.037 Uiso 1 calc R
H7C H 0.5008(3) 0.0552(15) 1.0999(10) 0.037 Uiso 1 calc R
C8 C 0.1714(3) -0.1125(4) 0.9372(2) 0.0225(12) Uani 1 d .
H8A H 0.1364(13) -0.0586(7) 0.9015(5) 0.034 Uiso 1 calc R
H8B H 0.1347(13) -0.1803(13) 0.9462(3) 0.034 Uiso 1 calc R
H8C H 0.2226(3) -0.1411(19) 0.9176(7) 0.034 Uiso 1 calc R
C9 C 0.1613(3) 0.2897(4) 1.0673(2) 0.0150(11) Uani 1 d .
H9A H 0.2033(3) 0.3471(4) 1.0520(2) 0.018 Uiso 1 calc R
H9B H 0.1447(3) 0.3207(4) 1.1130(2) 0.018 Uiso 1 calc R
C10 C 0.0795(3) 0.2851(4) 1.0081(2) 0.0148(11) Uani 1 d .
C11 C 0.0846(3) 0.2439(4) 0.9362(2) 0.0174(11) Uani 1 d .
C12 C 0.0098(3) 0.2659(4) 0.8785(2) 0.0166(11) Uani 1 d .
C13 C -0.0641(3) 0.3207(4) 0.8962(2) 0.0189(12) Uani 1 d .
H13 H -0.1131(3) 0.3358(4) 0.8578(2) 0.023 Uiso 1 calc R
C14 C -0.0698(3) 0.3546(4) 0.9677(3) 0.0203(12) Uani 1 d .
C15 C 0.0028(3) 0.3379(4) 1.0232(3) 0.0191(12) Uani 1 d .
H15 H 0.0004(3) 0.3625(4) 1.0720(3) 0.023 Uiso 1 calc R
C16 C 0.0157(3) 0.2363(4) 0.7984(2) 0.0200(12) Uani 1 d .
C17 C 0.0315(3) 0.1024(4) 0.7892(2) 0.0296(13) Uani 1 d .
H17A H -0.0137(10) 0.0569(4) 0.8083(13) 0.044 Uiso 1 calc R
H17B H 0.0902(7) 0.0809(6) 0.8165(12) 0.044 Uiso 1 calc R
H17C H 0.0279(17) 0.0841(5) 0.7367(3) 0.044 Uiso 1 calc R
C18 C -0.0691(3) 0.2699(4) 0.7441(2) 0.0321(14) Uani 1 d .
H18A H -0.1190(4) 0.2243(17) 0.7558(9) 0.048 Uiso 1 calc R
H18B H -0.0617(7) 0.2517(22) 0.6937(3) 0.048 Uiso 1 calc R
H18C H -0.0806(10) 0.3552(6) 0.7483(11) 0.048 Uiso 1 calc R
C19 C 0.0923(3) 0.3052(4) 0.7755(2) 0.0275(13) Uani 1 d .
H19A H 0.0962(11) 0.2849(17) 0.7245(5) 0.041 Uiso 1 calc R
H19B H 0.1478(4) 0.2839(17) 0.8082(9) 0.041 Uiso 1 calc R
H19C H 0.0819(9) 0.3909(4) 0.7791(13) 0.041 Uiso 1 calc R
C20 C -0.1513(3) 0.4526(4) 1.0489(3) 0.0297(14) Uani 1 d .
H20A H -0.2081(7) 0.4924(20) 1.0482(5) 0.045 Uiso 1 calc R
H20B H -0.1031(11) 0.5102(18) 1.0622(7) 0.045 Uiso 1 calc R
H20C H -0.1441(18) 0.3881(5) 1.0852(3) 0.045 Uiso 1 calc R
O3 O 0.3207(2) 0.0560(3) 0.9052(2) 0.0184(8) Uani 1 d .
O4 O 0.3337(2) 0.2837(2) 0.9804(2) 0.0182(8) Uani 1 d .
C21 C 0.3475(3) 0.1189(4) 0.8567(2) 0.0142(10) Uani 1 d .
C22 C 0.3626(3) 0.0538(4) 0.7886(2) 0.0174(11) Uani 1 d .
C23 C 0.4306(3) 0.0847(4) 0.7518(2) 0.0214(12) Uani 1 d .
H23 H 0.4682(3) 0.1498(4) 0.7691(2) 0.026 Uiso 1 calc R
C24 C 0.4441(3) 0.0216(4) 0.6900(3) 0.0275(13) Uani 1 d .
H24 H 0.4907(3) 0.0429(4) 0.6651(3) 0.033 Uiso 1 calc R
C25 C 0.3887(4) -0.0728(4) 0.6652(3) 0.0341(14) Uani 1 d .
H25 H 0.3979(4) -0.1170(4) 0.6234(3) 0.041 Uiso 1 calc R
C26 C 0.3204(3) -0.1034(4) 0.7002(3) 0.0323(14) Uani 1 d .
H26 H 0.2815(3) -0.1666(4) 0.6817(3) 0.039 Uiso 1 calc R
C27 C 0.3087(3) -0.0413(4) 0.7627(3) 0.0237(12) Uani 1 d .
H27 H 0.2630(3) -0.0644(4) 0.7881(3) 0.028 Uiso 1 calc R
C28 C 0.3607(3) 0.2426(4) 0.8605(2) 0.0186(12) Uani 1 d .
H28 H 0.3793(3) 0.2791(4) 0.8194(2) 0.022 Uiso 1 calc R
C29 C 0.3493(3) 0.3168(4) 0.9182(3) 0.0156(11) Uani 1 d .
C30 C 0.3548(3) 0.4488(4) 0.9074(3) 0.0157(11) Uani 1 d .
C31 C 0.3202(3) 0.5022(4) 0.8398(3) 0.0231(12) Uani 1 d .
H31 H 0.2936(3) 0.4541(4) 0.7994(3) 0.028 Uiso 1 calc R
C32 C 0.3243(3) 0.6247(4) 0.8309(3) 0.0241(12) Uani 1 d .
H32 H 0.2994(3) 0.6603(4) 0.7850(3) 0.029 Uiso 1 calc R
C33 C 0.3644(3) 0.6938(4) 0.8888(3) 0.0261(13) Uani 1 d .
H33 H 0.3683(3) 0.7774(4) 0.8826(3) 0.031 Uiso 1 calc R
C34 C 0.3993(3) 0.6426(4) 0.9562(3) 0.0253(12) Uani 1 d .
H34 H 0.4277(3) 0.6907(4) 0.9960(3) 0.030 Uiso 1 calc R
C35 C 0.3926(3) 0.5205(4) 0.9651(3) 0.0192(12) Uani 1 d .
H35 H 0.4145(3) 0.4859(4) 1.0119(3) 0.023 Uiso 1 calc R

loop_
_atom_type_symbol
_atom_type_description
_atom_type_scat_dispersion_real
_atom_type_scat_dispersion_imag
_atom_type_scat_source
C C 0.0033 0.0016 'International Tables Vol C Tables 4.2.6.8 and 6.1.1.4'
H H 0.0000 0.0000 'International Tables Vol C Tables 4.2.6.8 and 6.1.1.4'
N N 0.0061 0.0033 'International Tables Vol C Tables 4.2.6.8 and 6.1.1.4'
O O 0.0106 0.0060 'International Tables Vol C Tables 4.2.6.8 and 6.1.1.4'
Zn Zn 0.2839 1.4301 'International Tables Vol C Tables 4.2.6.8 and 6.1.1.4'

loop_
_geom_angle_atom_site_label_1
_geom_angle_atom_site_label_2
_geom_angle_atom_site_label_3
_geom_angle
O1 Zn O3 96.81(12)
O1 Zn O4 91.92(12)
O3 Zn O4 87.47(11)
O1 Zn N1 91.88(12)
O3 Zn N1 170.16(12)
O4 Zn N1 96.87(12)
O1 Zn N3 97.44(13)
O3 Zn N3 92.14(12)
O4 Zn N3 170.62(12)
N1 Zn N3 82.13(13)
O1 Zn N2 171.28(12)
O3 Zn N2 91.48(12)
O4 Zn N2 91.14(12)
N1 Zn N2 79.65(13)
N3 Zn N2 79.49(13)
C1 N1 C9 109.2(3)
C1 N1 C6 113.0(3)
C9 N1 C6 113.1(3)
C1 N1 Zn 105.3(2)
C9 N1 Zn 106.4(2)
C6 N1 Zn 109.3(3)
C7 N2 C3 111.6(3)
C7 N2 C2 110.6(4)
C3 N2 C2 112.9(3)
C7 N2 Zn 109.9(3)
C3 N2 Zn 101.9(3)
C2 N2 Zn 109.5(3)
C8 N3 C4 111.5(3)
C8 N3 C5 109.9(3)
C4 N3 C5 112.3(3)
C8 N3 Zn 111.1(3)
C4 N3 Zn 111.0(3)
C5 N3 Zn 100.6(2)
C11 O1 Zn 130.6(3)
C14 O2 C20 116.3(4)
N1 C1 C2 111.9(4)
N2 C2 C1 110.3(4)
N2 C3 C4 111.6(4)
N3 C4 C3 110.9(3)
N3 C5 C6 113.6(4)
N1 C6 C5 112.3(3)
N1 C9 C10 115.3(4)
C15 C10 C11 121.4(4)
C15 C10 C9 117.7(4)
C11 C10 C9 120.3(4)
O1 C11 C10 122.4(4)
O1 C11 C12 120.2(4)
C10 C11 C12 117.3(4)
C13 C12 C11 118.8(4)
C13 C12 C16 121.5(4)
C11 C12 C16 119.5(4)
C12 C13 C14 123.0(4)
C15 C14 O2 124.8(4)
C15 C14 C13 118.7(4)
O2 C14 C13 116.4(4)
C14 C15 C10 120.6(4)
C19 C16 C12 110.0(4)
C19 C16 C18 107.4(4)
C12 C16 C18 112.2(4)
C19 C16 C17 108.6(4)
C12 C16 C17 110.9(4)
C18 C16 C17 107.5(4)
C21 O3 Zn 123.6(3)
C29 O4 Zn 119.3(3)
O3 C21 C28 125.4(4)
O3 C21 C22 116.0(4)
C28 C21 C22 118.6(4)
C27 C22 C23 118.7(4)
C27 C22 C21 119.2(4)
C23 C22 C21 122.1(4)
C24 C23 C22 120.9(4)
C25 C24 C23 119.0(5)
C26 C25 C24 120.9(5)
C25 C26 C27 119.5(5)
C22 C27 C26 120.9(4)
C29 C28 C21 126.4(4)
O4 C29 C28 126.0(4)
O4 C29 C30 115.8(4)
C28 C29 C30 118.2(4)
C35 C30 C31 118.3(4)
C35 C30 C29 120.2(4)
C31 C30 C29 121.5(4)
C32 C31 C30 120.9(4)
C33 C32 C31 119.5(4)
C32 C33 C34 120.5(4)
C33 C34 C35 119.4(4)
C30 C35 C34 121.2(4)

loop_
_geom_bond_atom_site_label_1
_geom_bond_atom_site_label_2
_geom_bond_distance
Zn O1 1.962(3)
Zn O3 2.069(3)
Zn O4 2.124(3)
Zn N1 2.172(3)
Zn N3 2.210(3)
Zn N2 2.265(4)
N1 C1 1.476(5)
N1 C9 1.483(5)
N1 C6 1.485(5)
N2 C7 1.471(5)
N2 C3 1.479(5)
N2 C2 1.491(5)
N3 C8 1.470(5)
N3 C4 1.479(5)
N3 C5 1.483(5)
O1 C11 1.322(5)
O2 C14 1.384(5)
O2 C20 1.432(5)
C1 C2 1.526(6)
C3 C4 1.524(6)
C5 C6 1.519(6)
C9 C10 1.507(6)
C10 C15 1.395(6)
C10 C11 1.420(6)
C11 C12 1.438(6)
C12 C13 1.384(6)
C12 C16 1.535(6)
C13 C14 1.391(6)
C14 C15 1.380(6)
C16 C19 1.533(6)
C16 C18 1.537(6)
C16 C17 1.538(6)
O3 C21 1.269(5)
O4 C29 1.271(5)
C21 C28 1.404(6)
C21 C22 1.508(6)
C22 C27 1.382(6)
C22 C23 1.393(6)
C23 C24 1.391(6)
C24 C25 1.384(6)
C25 C26 1.375(6)
C26 C27 1.388(6)
C28 C29 1.390(6)
C29 C30 1.500(6)
C30 C35 1.375(6)
C30 C31 1.397(6)
C31 C32 1.388(6)
C32 C33 1.372(6)
C33 C34 1.384(6)
C34 C35 1.388(6)
